data_7104593
loop_
_publ_author_name
'He, Xiaoming'
'Cheng, Eddie Chung-Chin'
'Zhu, Nianyong'
'Yam, Vivian Wing-Wah'

_publ_section_title
;
 Selective ion probe for Mg2+ based on Au(I)Au(I) interactions in a
 tripodal alkynylgold(I) complex with oligoether pendants.
;
_journal_issue 27
_journal_name_full 'Chemical communications (Cambridge, England)'
_journal_page_first 4016
_journal_page_last 4018
_journal_paper_doi 10.1039/b902690h
_journal_volume 34
_journal_year 2009
_chemical_formula_moiety 'C65 H55 Au3 O0.50 P3'
_chemical_formula_sum 'C65 H55 Au3 O0.5 P3'
_chemical_formula_weight 1527.90
_chemical_name_systematic
;
?
;
_space_group_IT_number 14
_symmetry_cell_setting monoclinic
_symmetry_space_group_name_Hall '-P 2ybc'
_symmetry_space_group_name_H-M 'P 1 21/c 1'
_atom_sites_solution_hydrogens geom
_atom_sites_solution_primary direct
_atom_sites_solution_secondary difmap
_audit_creation_method SHELXL-97
_cell_angle_alpha 90.00
_cell_angle_beta 96.25(2)
_cell_angle_gamma 90.00
_cell_formula_units_Z 8
_cell_length_a 29.200(6)
_cell_length_b 13.992(2)
_cell_length_c 28.986(6)
_cell_measurement_reflns_used 0
_cell_measurement_temperature 301(2)
_cell_measurement_theta_max 0
_cell_measurement_theta_min 0
_cell_volume 11772(4)
_computing_cell_refinement 'Bruker XSCANS'
_computing_data_collection 'Bruker XSCANS'
_computing_data_reduction 'Bruker SHELXTL'
_computing_molecular_graphics 'Ortep-3 for Windows (Farrugia, 1997)'
_computing_publication_material 'WinGX publication routines (Farrugia, 1999)'
_computing_structure_refinement 'SHELXL-97 (Sheldrick, 1997)'
_computing_structure_solution 'SHELXS-97 (Sheldrick, 1997)'
_diffrn_ambient_temperature 301(2)
_diffrn_measured_fraction_theta_full 0.998
_diffrn_measured_fraction_theta_max 0.998
_diffrn_measurement_device_type 'Bruker P4'
_diffrn_measurement_method '\w scans'
_diffrn_radiation_monochromator graphite
_diffrn_radiation_source 'fine-focus sealed tube'
_diffrn_radiation_type MoK\a
_diffrn_radiation_wavelength 0.71073
_diffrn_reflns_av_R_equivalents 0.0452
_diffrn_reflns_av_sigmaI/netI 0.0533
_diffrn_reflns_limit_h_max 35
_diffrn_reflns_limit_h_min -31
_diffrn_reflns_limit_k_max 17
_diffrn_reflns_limit_k_min -13
_diffrn_reflns_limit_l_max 35
_diffrn_reflns_limit_l_min -35
_diffrn_reflns_number 67724
_diffrn_reflns_theta_full 25.68
_diffrn_reflns_theta_max 25.68
_diffrn_reflns_theta_min 1.65
_exptl_absorpt_coefficient_mu 7.579
_exptl_absorpt_correction_T_max 1.000000
_exptl_absorpt_correction_T_min 0.250168
_exptl_absorpt_correction_type empirical
_exptl_absorpt_process_details SADABS
_exptl_crystal_colour light-yellow
_exptl_crystal_density_diffrn 1.724
_exptl_crystal_density_method 'not measured'
_exptl_crystal_description block
_exptl_crystal_F_000 5848
_exptl_crystal_size_max 0.48
_exptl_crystal_size_mid 0.05
_exptl_crystal_size_min 0.02
_refine_diff_density_max 1.420
_refine_diff_density_min -0.970
_refine_diff_density_rms 0.159
_refine_ls_extinction_method none
_refine_ls_goodness_of_fit_ref 1.043
_refine_ls_hydrogen_treatment constr
_refine_ls_matrix_type full
_refine_ls_number_parameters 1073
_refine_ls_number_reflns 22320
_refine_ls_number_restraints 21
_refine_ls_restrained_S_all 1.044
_refine_ls_R_factor_all 0.0830
_refine_ls_R_factor_gt 0.0498
_refine_ls_shift/su_max 0.002
_refine_ls_shift/su_mean 0.000
_refine_ls_structure_factor_coef Fsqd
_refine_ls_weighting_details 'calc w=1/[\s^2^(Fo^2^)+(0.0609P)^2^+46.0137P] where P=(Fo^2^+2Fc^2^)/3'
_refine_ls_weighting_scheme calc
_refine_ls_wR_factor_gt 0.1189
_refine_ls_wR_factor_ref 0.1343
_reflns_number_gt 15563
_reflns_number_total 22320
_reflns_threshold_expression >2sigma(I)
_cod_data_source_file b902690h.txt
_cod_data_source_block wt1665
_cod_original_sg_symbol_H-M 'P 21/c'
_cod_original_formula_sum 'C65 H55 Au3 O0.50 P3'
_cod_database_code 7104593

loop_
_symmetry_equiv_pos_as_xyz
'x, y, z'
'-x, y+1/2, -z+1/2'
'-x, -y, -z'
'x, -y-1/2, z-1/2'

loop_
_atom_site_label
_atom_site_type_symbol
_atom_site_fract_x
_atom_site_fract_y
_atom_site_fract_z
_atom_site_U_iso_or_equiv
_atom_site_adp_type
_atom_site_occupancy
_atom_site_symmetry_multiplicity
_atom_site_calc_flag
_atom_site_refinement_flags
_atom_site_disorder_assembly
_atom_site_disorder_group
C1 C 0.9714(3) 0.4264(7) 0.6423(3) 0.045(2) Uani 1 1 d D . .
C2 C 0.9600(3) 0.4834(7) 0.6131(3) 0.050(2) Uani 1 1 d D . .
C3 C 0.9451(2) 0.5504(4) 0.57592(19) 0.047(2) Uani 1 1 d G . .
C4 C 0.9008(2) 0.5878(5) 0.5735(2) 0.064(3) Uani 1 1 d G . .
H4 H 0.8819 0.5728 0.5963 0.077 Uiso 1 1 calc R . .
C5 C 0.8848(2) 0.6478(6) 0.5371(3) 0.086(4) Uani 1 1 d G . .
H5 H 0.8552 0.6729 0.5354 0.104 Uiso 1 1 calc R . .
C6 C 0.9131(3) 0.6704(5) 0.5030(2) 0.086(4) Uani 1 1 d G . .
H6 H 0.9024 0.7105 0.4786 0.103 Uiso 1 1 calc R . .
C7 C 0.9574(3) 0.6329(6) 0.5054(2) 0.081(4) Uani 1 1 d G . .
H7 H 0.9763 0.6480 0.4827 0.097 Uiso 1 1 calc R . .
C8 C 0.9734(2) 0.5729(5) 0.5419(2) 0.062(3) Uani 1 1 d G . .
H8 H 1.0030 0.5479 0.5435 0.074 Uiso 1 1 calc R . .
C9 C 1.0092(3) 0.1316(7) 0.5957(3) 0.051(2) Uani 1 1 d D . .
C10 C 1.0394(4) 0.1058(7) 0.5760(3) 0.054(3) Uani 1 1 d D . .
C11 C 1.0743(3) 0.0673(6) 0.5503(3) 0.055(3) Uani 1 1 d G . .
C12 C 1.0640(3) 0.0507(8) 0.5030(3) 0.121(6) Uani 1 1 d G . .
H12 H 1.0350 0.0663 0.4884 0.145 Uiso 1 1 calc R . .
C13 C 1.0969(4) 0.0106(10) 0.4776(3) 0.156(9) Uani 1 1 d G . .
H13 H 1.0899 -0.0005 0.4460 0.187 Uiso 1 1 calc R . .
C14 C 1.1401(4) -0.0127(9) 0.4995(4) 0.135(7) Uani 1 1 d G . .
H14 H 1.1622 -0.0395 0.4825 0.162 Uiso 1 1 calc R . .
C15 C 1.1505(3) 0.0039(9) 0.5468(5) 0.160(9) Uani 1 1 d G . .
H15 H 1.1795 -0.0117 0.5614 0.192 Uiso 1 1 calc R . .
C16 C 1.1176(3) 0.0440(8) 0.5721(3) 0.109(6) Uani 1 1 d G . .
H16 H 1.1246 0.0551 0.6038 0.131 Uiso 1 1 calc R . .
C17 C 0.7613(3) 0.2431(7) 0.7711(3) 0.043(2) Uani 1 1 d D . .
C18 C 0.7373(4) 0.2801(9) 0.7447(4) 0.076(4) Uani 1 1 d D . .
C19 C 0.7037(3) 0.3322(7) 0.7115(4) 0.080(4) Uani 1 1 d G . .
C20 C 0.7142(3) 0.3502(9) 0.6667(4) 0.140(8) Uani 1 1 d G . .
H20 H 0.7414 0.3268 0.6570 0.168 Uiso 1 1 calc R . .
C21 C 0.6841(5) 0.4033(10) 0.6363(4) 0.240(18) Uani 1 1 d G . .
H21 H 0.6912 0.4154 0.6063 0.288 Uiso 1 1 calc R . .
C22 C 0.6435(5) 0.4385(8) 0.6507(5) 0.166(11) Uani 1 1 d G . .
H22 H 0.6233 0.4740 0.6304 0.199 Uiso 1 1 calc R . .
C23 C 0.6330(3) 0.4205(8) 0.6955(5) 0.164(11) Uani 1 1 d G . .
H23 H 0.6058 0.4439 0.7052 0.197 Uiso 1 1 calc R . .
C24 C 0.6631(3) 0.3673(8) 0.7259(4) 0.111(5) Uani 1 1 d G . .
H24 H 0.6561 0.3553 0.7559 0.133 Uiso 1 1 calc R . .
C25 C 0.9185(3) 0.0055(6) 0.7520(3) 0.042(2) Uani 1 1 d . . .
H25A H 0.9226 -0.0074 0.7201 0.063 Uiso 1 1 calc R . .
H25B H 0.8865 -0.0008 0.7563 0.063 Uiso 1 1 calc R . .
H25C H 0.9363 -0.0391 0.7717 0.063 Uiso 1 1 calc R . .
C26 C 0.9346(3) 0.1076(6) 0.7644(3) 0.0336(19) Uani 1 1 d . . .
C27 C 0.9855(3) 0.1128(6) 0.7544(3) 0.0341(19) Uani 1 1 d . . .
H27A H 0.9876 0.0791 0.7255 0.041 Uiso 1 1 calc R . .
H27B H 1.0033 0.0761 0.7785 0.041 Uiso 1 1 calc R . .
C28 C 0.9042(3) 0.1835(6) 0.7368(3) 0.0365(19) Uani 1 1 d . . .
H28A H 0.9180 0.2455 0.7441 0.044 Uiso 1 1 calc R . .
H28B H 0.8744 0.1833 0.7487 0.044 Uiso 1 1 calc R . .
C29 C 0.9337(3) 0.1250(6) 0.8181(3) 0.0353(19) Uani 1 1 d . . .
H29A H 0.9429 0.1907 0.8245 0.042 Uiso 1 1 calc R . .
H29B H 0.9573 0.0848 0.8343 0.042 Uiso 1 1 calc R . .
C30 C 1.07579(17) 0.1925(5) 0.7495(2) 0.043(2) Uani 1 1 d G . .
C31 C 1.0866(2) 0.1108(5) 0.7256(3) 0.073(3) Uani 1 1 d G . .
H31 H 1.0632 0.0733 0.7107 0.088 Uiso 1 1 calc R . .
C32 C 1.1324(3) 0.0853(5) 0.7240(3) 0.089(4) Uani 1 1 d G . .
H32 H 1.1397 0.0307 0.7081 0.106 Uiso 1 1 calc R . .
C33 C 1.16740(18) 0.1414(7) 0.7463(3) 0.093(4) Uani 1 1 d G . .
H33 H 1.1980 0.1243 0.7453 0.111 Uiso 1 1 calc R . .
C34 C 1.1566(2) 0.2230(6) 0.7702(3) 0.095(5) Uani 1 1 d G . .
H34 H 1.1800 0.2605 0.7851 0.115 Uiso 1 1 calc R . .
C35 C 1.1108(2) 0.2486(5) 0.7718(3) 0.070(3) Uani 1 1 d G . .
H35 H 1.1035 0.3032 0.7878 0.084 Uiso 1 1 calc R . .
C36 C 1.0135(2) 0.2882(4) 0.80513(15) 0.038(2) Uani 1 1 d G . .
C37 C 1.0364(2) 0.2518(4) 0.8459(2) 0.052(2) Uani 1 1 d G . .
H37 H 1.0540 0.1966 0.8452 0.062 Uiso 1 1 calc R . .
C38 C 1.0329(2) 0.2979(5) 0.88788(16) 0.065(3) Uani 1 1 d G . .
H38 H 1.0482 0.2736 0.9152 0.077 Uiso 1 1 calc R . .
C39 C 1.0065(3) 0.3805(5) 0.88901(17) 0.075(4) Uani 1 1 d G . .
H39 H 1.0042 0.4113 0.9171 0.090 Uiso 1 1 calc R . .
C40 C 0.9837(2) 0.4169(4) 0.8482(2) 0.066(3) Uani 1 1 d G . .
H40 H 0.9661 0.4721 0.8490 0.079 Uiso 1 1 calc R . .
C41 C 0.9872(2) 0.3707(4) 0.80626(17) 0.047(2) Uani 1 1 d G . .
H41 H 0.9719 0.3951 0.7790 0.056 Uiso 1 1 calc R . .
C42 C 0.8506(2) 0.0796(4) 0.6607(2) 0.049(2) Uani 1 1 d G . .
C43 C 0.8628(2) -0.0047(5) 0.6399(2) 0.069(3) Uani 1 1 d G . .
H43 H 0.8925 -0.0122 0.6315 0.083 Uiso 1 1 calc R . .
C44 C 0.8308(3) -0.0778(4) 0.6315(3) 0.087(4) Uani 1 1 d G . .
H44 H 0.8390 -0.1343 0.6176 0.104 Uiso 1 1 calc R . .
C45 C 0.7865(3) -0.0666(6) 0.6440(3) 0.099(5) Uani 1 1 d G . .
H45 H 0.7650 -0.1156 0.6384 0.118 Uiso 1 1 calc R . .
C46 C 0.7742(2) 0.0177(7) 0.6648(3) 0.094(5) Uani 1 1 d G . .
H46 H 0.7446 0.0252 0.6732 0.112 Uiso 1 1 calc R . .
C47 C 0.8063(2) 0.0908(5) 0.6732(3) 0.070(3) Uani 1 1 d G . .
H47 H 0.7981 0.1472 0.6871 0.083 Uiso 1 1 calc R . .
C48 C 0.8631(2) 0.2839(4) 0.6563(2) 0.049(2) Uani 1 1 d G . .
C49 C 0.8547(3) 0.3012(6) 0.6089(2) 0.079(4) Uani 1 1 d G . .
H49 H 0.8654 0.2587 0.5879 0.095 Uiso 1 1 calc R . .
C50 C 0.8303(3) 0.3822(7) 0.5929(2) 0.092(5) Uani 1 1 d G . .
H50 H 0.8247 0.3937 0.5612 0.111 Uiso 1 1 calc R . .
C51 C 0.8143(3) 0.4458(5) 0.6243(3) 0.091(4) Uani 1 1 d G . .
H51 H 0.7980 0.4999 0.6136 0.109 Uiso 1 1 calc R . .
C52 C 0.8227(3) 0.4285(5) 0.6717(3) 0.098(5) Uani 1 1 d G . .
H52 H 0.8120 0.4711 0.6927 0.118 Uiso 1 1 calc R . .
C53 C 0.8471(3) 0.3476(6) 0.68769(19) 0.084(4) Uani 1 1 d G . .
H53 H 0.8527 0.3360 0.7194 0.100 Uiso 1 1 calc R . .
C54 C 0.8727(2) -0.0233(4) 0.8505(2) 0.047(2) Uani 1 1 d G . .
C55 C 0.90922(19) -0.0826(5) 0.8665(2) 0.060(3) Uani 1 1 d G . .
H55 H 0.9382 -0.0568 0.8751 0.073 Uiso 1 1 calc R . .
C56 C 0.9023(3) -0.1806(5) 0.8697(3) 0.078(4) Uani 1 1 d G . .
H56 H 0.9267 -0.2203 0.8804 0.094 Uiso 1 1 calc R . .
C57 C 0.8590(4) -0.2192(4) 0.8569(3) 0.089(4) Uani 1 1 d G . .
H57 H 0.8544 -0.2848 0.8590 0.106 Uiso 1 1 calc R . .
C58 C 0.8225(3) -0.1599(6) 0.8408(3) 0.097(5) Uani 1 1 d G . .
H58 H 0.7935 -0.1857 0.8322 0.116 Uiso 1 1 calc R . .
C59 C 0.8294(2) -0.0619(5) 0.8376(3) 0.066(3) Uani 1 1 d G . .
H59 H 0.8049 -0.0222 0.8269 0.079 Uiso 1 1 calc R . .
C60 C 0.8961(2) 0.1502(5) 0.90334(17) 0.046(2) Uani 1 1 d G . .
C61 C 0.8956(3) 0.0921(4) 0.9422(2) 0.076(4) Uani 1 1 d G . .
H61 H 0.8872 0.0282 0.9386 0.092 Uiso 1 1 calc R . .
C62 C 0.9075(3) 0.1295(6) 0.98625(18) 0.092(5) Uani 1 1 d G . .
H62 H 0.9071 0.0906 1.0122 0.110 Uiso 1 1 calc R . .
C63 C 0.9200(3) 0.2251(7) 0.99152(19) 0.087(4) Uani 1 1 d G . .
H63 H 0.9280 0.2501 1.0210 0.105 Uiso 1 1 calc R . .
C64 C 0.9206(3) 0.2832(5) 0.9527(3) 0.085(4) Uani 1 1 d G . .
H64 H 0.9290 0.3471 0.9562 0.102 Uiso 1 1 calc R . .
C65 C 0.9087(3) 0.2458(5) 0.9086(2) 0.067(3) Uani 1 1 d G . .
H65 H 0.9091 0.2847 0.8826 0.080 Uiso 1 1 calc R . .
C66 C 0.4572(4) 0.4044(8) 0.6434(4) 0.058(3) Uani 1 1 d D . .
C67 C 0.4436(4) 0.3490(8) 0.6159(4) 0.069(3) Uani 1 1 d D . .
C68 C 0.4222(3) 0.2845(6) 0.5793(3) 0.072(3) Uani 1 1 d G . .
C69 C 0.4500(3) 0.2243(7) 0.5563(3) 0.094(4) Uani 1 1 d G . .
H69 H 0.4818 0.2253 0.5637 0.113 Uiso 1 1 calc R . .
C70 C 0.4302(5) 0.1625(7) 0.5222(3) 0.138(8) Uani 1 1 d G . .
H70 H 0.4488 0.1222 0.5068 0.166 Uiso 1 1 calc R . .
C71 C 0.3827(5) 0.1610(7) 0.5111(3) 0.154(10) Uani 1 1 d G . .
H71 H 0.3695 0.1197 0.4883 0.185 Uiso 1 1 calc R . .
C72 C 0.3549(3) 0.2213(9) 0.5341(4) 0.128(7) Uani 1 1 d G . .
H72 H 0.3231 0.2203 0.5267 0.153 Uiso 1 1 calc R . .
C73 C 0.3747(3) 0.2831(7) 0.5682(3) 0.092(4) Uani 1 1 d G . .
H73 H 0.3561 0.3234 0.5836 0.110 Uiso 1 1 calc R . .
C74 C 0.3919(3) 0.6711(8) 0.6155(4) 0.064(3) Uani 1 1 d D . .
C75 C 0.3539(4) 0.6805(8) 0.6018(5) 0.074(3) Uani 1 1 d D . .
C76 C 0.3056(2) 0.6904(8) 0.5829(4) 0.082(4) Uani 1 1 d G . .
C77 C 0.2919(4) 0.6565(10) 0.5384(4) 0.197(12) Uani 1 1 d G . .
H77 H 0.3128 0.6239 0.5221 0.236 Uiso 1 1 calc R . .
C78 C 0.2471(4) 0.6713(12) 0.5184(4) 0.29(2) Uani 1 1 d G . .
H78 H 0.2379 0.6486 0.4886 0.351 Uiso 1 1 calc R . .
C79 C 0.2159(3) 0.7200(11) 0.5428(5) 0.194(13) Uani 1 1 d G . .
H79 H 0.1859 0.7299 0.5293 0.233 Uiso 1 1 calc R . .
C80 C 0.2296(3) 0.7539(8) 0.5872(5) 0.129(7) Uani 1 1 d G . .
H80 H 0.2087 0.7865 0.6035 0.155 Uiso 1 1 calc R . .
C81 C 0.2745(4) 0.7391(7) 0.6073(3) 0.094(4) Uani 1 1 d G . .
H81 H 0.2836 0.7618 0.6370 0.113 Uiso 1 1 calc R . .
C82 C 0.7235(4) 0.6889(8) 0.6234(4) 0.067(3) Uani 1 1 d D . .
C83 C 0.7341(4) 0.6866(9) 0.5861(4) 0.068(3) Uani 1 1 d D . .
C84 C 0.7478(3) 0.6836(9) 0.5425(3) 0.081(4) Uani 1 1 d G . .
C85 C 0.7672(4) 0.7626(8) 0.5231(4) 0.119(6) Uani 1 1 d G . .
H85 H 0.7715 0.8190 0.5400 0.143 Uiso 1 1 calc R . .
C86 C 0.7803(4) 0.7573(11) 0.4785(5) 0.183(13) Uani 1 1 d G . .
H86 H 0.7933 0.8101 0.4655 0.219 Uiso 1 1 calc R . .
C87 C 0.7739(5) 0.6729(14) 0.4533(3) 0.197(14) Uani 1 1 d G . .
H87 H 0.7826 0.6693 0.4234 0.236 Uiso 1 1 calc R . .
C88 C 0.7544(5) 0.5939(11) 0.4727(4) 0.196(12) Uani 1 1 d G . .
H88 H 0.7501 0.5374 0.4558 0.236 Uiso 1 1 calc R . .
C89 C 0.7414(4) 0.5992(8) 0.5173(4) 0.129(6) Uani 1 1 d G . .
H89 H 0.7283 0.5464 0.5303 0.155 Uiso 1 1 calc R . .
C90 C 0.5782(3) 0.8295(7) 0.7174(4) 0.053(2) Uani 1 1 d . . .
H90A H 0.6063 0.8435 0.7044 0.079 Uiso 1 1 calc R . .
H90B H 0.5787 0.8599 0.7471 0.079 Uiso 1 1 calc R . .
H90C H 0.5525 0.8529 0.6971 0.079 Uiso 1 1 calc R . .
C91 C 0.5737(3) 0.7217(7) 0.7232(3) 0.044(2) Uani 1 1 d . . .
C92 C 0.5262(3) 0.7107(7) 0.7430(3) 0.045(2) Uani 1 1 d . . .
H92A H 0.5037 0.7434 0.7215 0.054 Uiso 1 1 calc R . .
H92B H 0.5285 0.7468 0.7718 0.054 Uiso 1 1 calc R . .
C93 C 0.5768(3) 0.6638(7) 0.6792(3) 0.047(2) Uani 1 1 d . . .
H93A H 0.5720 0.5973 0.6868 0.057 Uiso 1 1 calc R . .
H93B H 0.6082 0.6691 0.6715 0.057 Uiso 1 1 calc R . .
C94 C 0.6112(3) 0.6847(7) 0.7607(3) 0.045(2) Uani 1 1 d . . .
H94A H 0.6093 0.6155 0.7607 0.054 Uiso 1 1 calc R . .
H94B H 0.6032 0.7064 0.7905 0.054 Uiso 1 1 calc R . .
C95 C 0.5400(2) 0.5303(5) 0.7976(2) 0.057(3) Uani 1 1 d G . .
C96 C 0.5530(3) 0.4387(5) 0.7858(2) 0.071(3) Uani 1 1 d G . .
H96 H 0.5406 0.4115 0.7579 0.085 Uiso 1 1 calc R . .
C97 C 0.5847(3) 0.3880(5) 0.8156(3) 0.089(4) Uani 1 1 d G . .
H97 H 0.5935 0.3267 0.8076 0.107 Uiso 1 1 calc R . .
C98 C 0.6034(3) 0.4288(7) 0.8571(3) 0.096(5) Uani 1 1 d G . .
H98 H 0.6246 0.3948 0.8771 0.115 Uiso 1 1 calc R . .
C99 C 0.5903(3) 0.5203(7) 0.8690(2) 0.092(4) Uani 1 1 d G . .
H99 H 0.6027 0.5476 0.8968 0.110 Uiso 1 1 calc R . .
C100 C 0.5586(3) 0.5711(5) 0.8392(2) 0.073(3) Uani 1 1 d G . .
H100 H 0.5498 0.6323 0.8471 0.088 Uiso 1 1 calc R . .
C101 C 0.4534(2) 0.6323(6) 0.7861(2) 0.057(3) Uani 1 1 d G . .
C102 C 0.4589(3) 0.6978(6) 0.8224(3) 0.078(4) Uani 1 1 d G . .
H102 H 0.4875 0.7262 0.8305 0.093 Uiso 1 1 calc R . .
C103 C 0.4218(4) 0.7208(6) 0.8465(3) 0.099(5) Uani 1 1 d G . .
H103 H 0.4255 0.7646 0.8707 0.119 Uiso 1 1 calc R . .
C104 C 0.3791(3) 0.6784(8) 0.8343(3) 0.109(5) Uani 1 1 d G . .
H104 H 0.3543 0.6938 0.8504 0.131 Uiso 1 1 calc R . .
C105 C 0.3736(2) 0.6129(7) 0.7980(4) 0.110(5) Uani 1 1 d G . .
H105 H 0.3451 0.5845 0.7899 0.131 Uiso 1 1 calc R . .
C106 C 0.4108(3) 0.5899(6) 0.7740(3) 0.075(3) Uani 1 1 d G . .
H106 H 0.4071 0.5461 0.7497 0.090 Uiso 1 1 calc R . .
C107 C 0.5547(3) 0.8106(5) 0.6082(3) 0.076(4) Uani 1 1 d G . .
C108 C 0.5196(3) 0.8758(7) 0.5958(3) 0.102(5) Uani 1 1 d G . .
H108 H 0.4889 0.8569 0.5949 0.122 Uiso 1 1 calc R . .
C109 C 0.5302(5) 0.9694(6) 0.5849(4) 0.164(11) Uani 1 1 d G . .
H109 H 0.5067 1.0130 0.5766 0.197 Uiso 1 1 calc R . .
C110 C 0.5759(6) 0.9977(5) 0.5863(4) 0.172(13) Uani 1 1 d G . .
H110 H 0.5831 1.0603 0.5789 0.206 Uiso 1 1 calc R . .
C111 C 0.6111(4) 0.9325(9) 0.5986(3) 0.130(8) Uani 1 1 d G . .
H111 H 0.6417 0.9515 0.5995 0.156 Uiso 1 1 calc R . .
C112 C 0.6004(3) 0.8390(8) 0.6096(3) 0.095(5) Uani 1 1 d G . .
H112 H 0.6239 0.7953 0.6178 0.114 Uiso 1 1 calc R . .
C113 C 0.5584(3) 0.6077(6) 0.5833(3) 0.057(3) Uani 1 1 d G . .
C114 C 0.5971(3) 0.6252(6) 0.5606(4) 0.107(5) Uani 1 1 d G . .
H114 H 0.6146 0.6800 0.5675 0.128 Uiso 1 1 calc R . .
C115 C 0.6097(3) 0.5609(8) 0.5277(4) 0.115(6) Uani 1 1 d G . .
H115 H 0.6356 0.5726 0.5125 0.139 Uiso 1 1 calc R . .
C116 C 0.5836(4) 0.4791(8) 0.5175(3) 0.113(6) Uani 1 1 d G . .
H116 H 0.5920 0.4361 0.4954 0.136 Uiso 1 1 calc R . .
C117 C 0.5449(4) 0.4616(7) 0.5402(4) 0.161(9) Uani 1 1 d G . .
H117 H 0.5274 0.4068 0.5333 0.193 Uiso 1 1 calc R . .
C118 C 0.5323(3) 0.5259(7) 0.5731(4) 0.115(6) Uani 1 1 d G . .
H118 H 0.5064 0.5142 0.5883 0.138 Uiso 1 1 calc R . .
C119 C 0.6812(2) 0.8383(4) 0.7794(2) 0.055(3) Uani 1 1 d G . .
C120 C 0.7135(2) 0.8952(5) 0.7607(2) 0.061(3) Uani 1 1 d G . .
H120 H 0.7303 0.8708 0.7379 0.073 Uiso 1 1 calc R . .
C121 C 0.7208(2) 0.9885(5) 0.7762(3) 0.077(4) Uani 1 1 d G . .
H121 H 0.7425 1.0266 0.7637 0.092 Uiso 1 1 calc R . .
C122 C 0.6958(3) 1.0250(4) 0.8103(3) 0.084(4) Uani 1 1 d G . .
H122 H 0.7007 1.0874 0.8206 0.101 Uiso 1 1 calc R . .
C123 C 0.6634(3) 0.9681(5) 0.8290(2) 0.074(3) Uani 1 1 d G . .
H123 H 0.6466 0.9924 0.8518 0.088 Uiso 1 1 calc R . .
C124 C 0.6561(2) 0.8747(5) 0.8135(2) 0.059(3) Uani 1 1 d G . .
H124 H 0.6344 0.8366 0.8260 0.071 Uiso 1 1 calc R . .
C125 C 0.7011(3) 0.6397(5) 0.8011(2) 0.058(3) Uani 1 1 d G . .
C126 C 0.7174(3) 0.5524(6) 0.7869(3) 0.083(4) Uani 1 1 d G . .
H126 H 0.7160 0.5381 0.7555 0.100 Uiso 1 1 calc R . .
C127 C 0.7358(3) 0.4864(5) 0.8197(4) 0.110(5) Uani 1 1 d G . .
H127 H 0.7466 0.4280 0.8102 0.131 Uiso 1 1 calc R . .
C128 C 0.7378(4) 0.5078(7) 0.8667(3) 0.128(7) Uani 1 1 d G . .
H128 H 0.7501 0.4636 0.8886 0.153 Uiso 1 1 calc R . .
C129 C 0.7216(4) 0.5951(8) 0.8809(2) 0.136(8) Uani 1 1 d G . .
H129 H 0.7230 0.6094 0.9124 0.164 Uiso 1 1 calc R . .
C130 C 0.7032(4) 0.6611(6) 0.8482(3) 0.120(6) Uani 1 1 d G . .
H130 H 0.6923 0.7195 0.8577 0.144 Uiso 1 1 calc R . .
P1 P 1.01579(8) 0.22782(16) 0.75008(8) 0.0365(5) Uani 1 1 d . . .
P2 P 0.89384(8) 0.17404(17) 0.67319(8) 0.0403(5) Uani 1 1 d . . .
P3 P 0.88032(8) 0.10449(17) 0.84479(8) 0.0388(5) Uani 1 1 d . . .
P4 P 0.50093(9) 0.59447(19) 0.75549(9) 0.0483(6) Uani 1 1 d . . .
P5 P 0.53828(9) 0.6903(2) 0.62547(9) 0.0522(7) Uani 1 1 d . . .
P6 P 0.67263(9) 0.7173(2) 0.75717(9) 0.0512(6) Uani 1 1 d . . .
Au1 Au 0.990806(12) 0.32771(3) 0.690164(12) 0.04099(10) Uani 1 1 d . . .
Au2 Au 0.956310(13) 0.15596(3) 0.633306(12) 0.04669(11) Uani 1 1 d . . .
Au3 Au 0.817327(12) 0.17793(3) 0.807580(13) 0.04589(10) Uani 1 1 d . . .
Au4 Au 0.478084(14) 0.49920(3) 0.693408(14) 0.05432(12) Uani 1 1 d . . .
Au5 Au 0.461072(14) 0.67409(3) 0.626337(15) 0.06080(13) Uani 1 1 d . . .
Au6 Au 0.699532(15) 0.69937(3) 0.686833(16) 0.06114(13) Uani 1 1 d . . .
O1 O 0.7206(11) 0.029(2) 0.5175(11) 0.174(11) Uiso 0.50 1 d P . .
O2 O 0.3491(12) 0.885(3) 0.4995(12) 0.211(14) Uiso 0.50 1 d P . .

loop_
_atom_site_aniso_label
_atom_site_aniso_U_11
_atom_site_aniso_U_22
_atom_site_aniso_U_33
_atom_site_aniso_U_23
_atom_site_aniso_U_13
_atom_site_aniso_U_12
C1 0.046(5) 0.044(6) 0.043(5) 0.019(5) -0.002(4) 0.000(4)
C2 0.053(6) 0.051(6) 0.045(5) 0.001(5) 0.001(4) -0.012(5)
C3 0.060(6) 0.035(5) 0.044(5) 0.001(4) -0.010(5) -0.013(5)
C4 0.062(7) 0.059(7) 0.068(7) 0.016(6) -0.003(6) -0.006(6)
C5 0.083(9) 0.081(9) 0.088(10) 0.018(8) -0.025(8) 0.010(7)
C6 0.120(12) 0.067(9) 0.065(8) 0.027(7) -0.012(8) -0.007(8)
C7 0.126(12) 0.065(8) 0.049(7) 0.014(6) -0.002(7) -0.024(8)
C8 0.070(7) 0.068(8) 0.046(6) 0.007(5) 0.003(5) 0.001(6)
C9 0.055(6) 0.050(6) 0.048(6) -0.007(5) 0.010(5) -0.005(5)
C10 0.074(7) 0.042(6) 0.046(6) -0.001(5) 0.006(5) -0.008(5)
C11 0.073(7) 0.049(6) 0.045(6) 0.001(5) 0.018(5) -0.001(5)
C12 0.106(12) 0.199(19) 0.063(9) 0.008(10) 0.033(8) 0.050(12)
C13 0.19(2) 0.23(2) 0.060(9) 0.013(12) 0.050(12) 0.079(18)
C14 0.067(10) 0.162(18) 0.18(2) -0.027(16) 0.047(12) 0.005(11)
C15 0.088(13) 0.19(2) 0.19(2) -0.080(18) -0.045(14) 0.029(13)
C16 0.073(9) 0.138(14) 0.116(12) -0.062(11) 0.008(9) 0.003(9)
C17 0.054(6) 0.042(6) 0.032(5) 0.013(4) -0.007(4) 0.015(4)
C18 0.068(8) 0.067(8) 0.093(10) -0.009(7) 0.020(7) -0.018(7)
C19 0.065(8) 0.065(8) 0.104(10) 0.008(7) -0.023(7) 0.013(6)
C20 0.100(13) 0.162(18) 0.149(17) 0.071(14) -0.030(12) -0.033(12)
C21 0.144(19) 0.20(3) 0.35(4) 0.19(3) -0.11(2) -0.031(18)
C22 0.19(2) 0.081(13) 0.20(2) 0.026(15) -0.09(2) 0.016(14)
C23 0.160(18) 0.135(17) 0.17(2) -0.043(15) -0.090(16) 0.105(15)
C24 0.089(11) 0.093(11) 0.144(15) -0.010(10) -0.011(10) 0.031(9)
C25 0.061(6) 0.032(5) 0.034(5) 0.006(4) 0.001(4) -0.002(4)
C26 0.044(5) 0.029(5) 0.027(4) 0.001(3) 0.003(4) -0.001(4)
C27 0.047(5) 0.030(5) 0.027(4) -0.003(4) 0.010(4) 0.006(4)
C28 0.041(5) 0.038(5) 0.030(4) -0.001(4) 0.000(4) 0.001(4)
C29 0.038(5) 0.037(5) 0.031(4) 0.002(4) 0.000(4) -0.001(4)
C30 0.044(5) 0.044(6) 0.042(5) 0.008(4) 0.000(4) 0.000(4)
C31 0.045(6) 0.075(9) 0.102(10) -0.011(7) 0.019(6) 0.001(6)
C32 0.080(9) 0.087(10) 0.104(11) -0.009(8) 0.031(8) 0.012(8)
C33 0.045(7) 0.121(13) 0.115(12) 0.007(10) 0.022(7) 0.013(8)
C34 0.045(7) 0.127(13) 0.113(12) -0.002(10) 0.007(7) -0.010(8)
C35 0.057(7) 0.066(8) 0.086(9) -0.006(6) 0.000(6) -0.001(6)
C36 0.051(5) 0.033(5) 0.030(4) -0.005(4) 0.003(4) -0.005(4)
C37 0.063(6) 0.055(6) 0.037(5) -0.002(5) -0.002(5) 0.001(5)
C38 0.091(9) 0.056(7) 0.044(6) 0.001(5) -0.004(6) -0.009(6)
C39 0.127(11) 0.052(7) 0.046(6) -0.009(5) 0.007(7) -0.004(7)
C40 0.097(9) 0.041(6) 0.061(7) 0.000(5) 0.016(6) 0.019(6)
C41 0.060(6) 0.041(6) 0.039(5) -0.004(4) 0.002(4) 0.006(5)
C42 0.054(6) 0.056(7) 0.037(5) 0.002(5) 0.001(4) -0.021(5)
C43 0.091(9) 0.068(8) 0.046(6) -0.009(6) -0.002(6) -0.022(7)
C44 0.134(13) 0.067(9) 0.057(7) -0.012(6) -0.005(8) -0.038(9)
C45 0.121(13) 0.083(11) 0.086(10) -0.003(8) -0.012(9) -0.062(10)
C46 0.066(8) 0.116(13) 0.097(10) 0.009(9) 0.003(7) -0.041(8)
C47 0.071(8) 0.071(8) 0.066(7) 0.002(6) 0.007(6) -0.026(6)
C48 0.039(5) 0.052(6) 0.052(6) 0.008(5) -0.003(4) -0.008(4)
C49 0.098(10) 0.095(10) 0.043(6) 0.020(6) -0.006(6) 0.007(8)
C50 0.089(10) 0.113(12) 0.071(9) 0.053(9) -0.009(7) 0.010(9)
C51 0.080(9) 0.084(10) 0.103(11) 0.049(9) -0.014(8) 0.013(8)
C52 0.128(12) 0.065(9) 0.098(11) 0.012(8) -0.001(9) 0.041(8)
C53 0.103(10) 0.073(9) 0.073(8) 0.005(7) -0.002(7) 0.028(8)
C54 0.061(6) 0.038(5) 0.042(5) 0.013(4) 0.015(5) 0.001(5)
C55 0.066(7) 0.060(7) 0.058(7) 0.014(5) 0.018(5) 0.023(6)
C56 0.110(11) 0.060(8) 0.071(8) 0.030(6) 0.038(8) 0.034(7)
C57 0.142(14) 0.050(8) 0.078(9) 0.011(7) 0.037(9) -0.011(9)
C58 0.101(11) 0.069(10) 0.123(13) 0.025(9) 0.025(9) -0.017(8)
C59 0.059(7) 0.055(7) 0.084(8) 0.017(6) 0.008(6) -0.004(5)
C60 0.045(5) 0.063(7) 0.032(5) 0.004(5) 0.017(4) 0.018(5)
C61 0.096(9) 0.084(9) 0.050(7) 0.013(6) 0.013(6) 0.044(7)
C62 0.110(11) 0.130(13) 0.037(6) 0.006(7) 0.019(6) 0.058(10)
C63 0.084(9) 0.118(12) 0.058(8) -0.032(8) -0.001(7) 0.013(9)
C64 0.100(10) 0.101(11) 0.057(8) -0.012(7) 0.022(7) -0.013(8)
C65 0.089(8) 0.070(8) 0.044(6) -0.007(6) 0.015(6) -0.009(7)
C66 0.064(7) 0.056(7) 0.054(6) -0.009(6) 0.009(5) -0.003(5)
C67 0.093(9) 0.047(7) 0.069(8) 0.007(6) 0.022(7) -0.010(6)
C68 0.095(10) 0.078(9) 0.042(6) 0.002(6) -0.001(6) -0.005(7)
C69 0.123(12) 0.106(11) 0.056(8) -0.022(8) 0.022(8) -0.016(9)
C70 0.26(3) 0.099(13) 0.054(9) -0.003(9) 0.029(12) -0.044(15)
C71 0.24(3) 0.17(2) 0.046(9) -0.016(10) -0.013(13) -0.088(19)
C72 0.155(17) 0.158(18) 0.064(10) 0.003(11) -0.017(10) -0.068(14)
C73 0.076(9) 0.133(13) 0.062(8) 0.012(8) -0.012(7) -0.020(8)
C74 0.043(6) 0.063(8) 0.081(8) 0.004(6) -0.015(5) 0.002(5)
C75 0.066(8) 0.060(8) 0.099(10) 0.000(7) 0.022(7) -0.009(6)
C76 0.047(7) 0.089(10) 0.109(11) 0.004(8) 0.006(7) -0.005(6)
C77 0.081(13) 0.27(3) 0.22(3) -0.11(2) -0.059(14) 0.018(15)
C78 0.101(18) 0.39(5) 0.36(5) -0.19(4) -0.09(2) 0.01(2)
C79 0.029(8) 0.19(2) 0.35(4) -0.04(2) -0.013(15) -0.022(11)
C80 0.054(9) 0.137(16) 0.20(2) 0.075(15) 0.020(11) 0.007(9)
C81 0.082(10) 0.088(10) 0.114(12) 0.026(9) 0.021(9) 0.000(8)
C82 0.053(6) 0.068(8) 0.080(9) -0.007(6) 0.008(6) -0.005(6)
C83 0.070(8) 0.082(9) 0.054(7) 0.001(6) 0.020(6) 0.007(6)
C84 0.069(8) 0.100(11) 0.074(9) 0.014(8) 0.009(7) 0.007(7)
C85 0.093(11) 0.178(18) 0.083(11) 0.052(12) -0.007(9) 0.001(11)
C86 0.098(13) 0.31(4) 0.142(19) 0.15(2) 0.002(14) 0.020(18)
C87 0.23(3) 0.29(4) 0.075(14) 0.006(19) 0.035(16) 0.03(3)
C88 0.28(3) 0.22(3) 0.088(15) -0.006(17) 0.043(18) 0.00(3)
C89 0.164(17) 0.148(17) 0.078(11) -0.018(11) 0.031(11) 0.011(14)
C90 0.054(6) 0.042(6) 0.061(6) -0.003(5) 0.004(5) -0.007(5)
C91 0.037(5) 0.045(6) 0.049(5) 0.005(4) -0.002(4) -0.004(4)
C92 0.043(5) 0.045(6) 0.046(5) 0.001(4) 0.002(4) -0.001(4)
C93 0.047(5) 0.045(6) 0.050(6) 0.007(5) 0.002(4) -0.005(4)
C94 0.043(5) 0.044(6) 0.047(5) -0.007(4) 0.001(4) -0.009(4)
C95 0.058(6) 0.048(6) 0.066(7) 0.009(5) 0.016(5) -0.007(5)
C96 0.066(7) 0.056(8) 0.088(9) 0.010(7) 0.001(6) 0.002(6)
C97 0.096(10) 0.072(9) 0.096(11) 0.002(8) -0.001(8) 0.004(8)
C98 0.083(10) 0.090(11) 0.114(13) 0.046(10) 0.007(9) 0.014(8)
C99 0.079(9) 0.121(13) 0.072(9) 0.024(9) -0.010(7) -0.008(9)
C100 0.097(9) 0.081(9) 0.040(6) 0.008(6) 0.006(6) 0.003(7)
C101 0.060(7) 0.061(7) 0.049(6) 0.001(5) 0.004(5) -0.004(5)
C102 0.083(9) 0.080(9) 0.074(8) -0.017(7) 0.025(7) -0.020(7)
C103 0.096(11) 0.122(13) 0.085(10) -0.024(9) 0.033(9) 0.013(10)
C104 0.103(12) 0.107(13) 0.126(14) 0.002(10) 0.059(11) 0.016(10)
C105 0.059(8) 0.124(14) 0.149(15) -0.020(12) 0.027(9) -0.007(8)
C106 0.043(6) 0.080(9) 0.101(10) -0.013(7) 0.005(6) -0.002(6)
C107 0.115(11) 0.063(8) 0.052(7) 0.012(6) 0.011(7) -0.010(8)
C108 0.151(14) 0.067(9) 0.098(11) 0.020(8) 0.059(10) 0.028(9)
C109 0.31(3) 0.051(10) 0.157(18) 0.029(11) 0.12(2) 0.025(14)
C110 0.36(4) 0.060(11) 0.117(15) 0.004(10) 0.11(2) -0.045(17)
C111 0.23(2) 0.097(13) 0.073(10) -0.006(9) 0.036(12) -0.089(14)
C112 0.116(12) 0.098(11) 0.073(9) 0.001(8) 0.017(8) -0.041(9)
C113 0.062(7) 0.062(7) 0.045(6) 0.008(5) -0.007(5) 0.003(5)
C114 0.111(12) 0.079(10) 0.140(14) 0.013(10) 0.061(11) -0.001(9)
C115 0.152(16) 0.081(11) 0.127(14) -0.002(10) 0.079(12) 0.011(11)
C116 0.115(13) 0.149(17) 0.079(10) -0.038(10) 0.025(9) 0.015(12)
C117 0.130(15) 0.20(2) 0.160(18) -0.131(17) 0.028(13) -0.014(14)
C118 0.090(10) 0.130(14) 0.133(14) -0.059(11) 0.045(10) -0.031(10)
C119 0.049(6) 0.055(7) 0.062(6) -0.013(5) 0.006(5) -0.004(5)
C120 0.046(6) 0.055(7) 0.079(8) -0.010(6) -0.005(5) -0.014(5)
C121 0.064(8) 0.063(8) 0.102(10) 0.000(7) 0.002(7) -0.018(6)
C122 0.087(9) 0.054(8) 0.109(11) -0.020(7) -0.004(8) 0.000(7)
C123 0.073(8) 0.073(9) 0.076(8) -0.028(7) 0.009(6) 0.002(7)
C124 0.047(6) 0.062(7) 0.067(7) -0.014(6) -0.005(5) -0.004(5)
C125 0.042(5) 0.061(7) 0.071(7) -0.016(6) 0.000(5) -0.003(5)
C126 0.069(8) 0.073(9) 0.105(10) -0.006(8) -0.002(7) 0.011(7)
C127 0.117(13) 0.078(11) 0.125(14) -0.028(10) -0.025(11) 0.024(9)
C128 0.154(16) 0.072(11) 0.140(16) 0.001(10) -0.064(13) 0.028(10)
C129 0.205(19) 0.109(13) 0.076(10) -0.024(9) -0.071(11) 0.053(13)
C130 0.191(18) 0.087(11) 0.071(9) -0.022(8) -0.038(10) 0.040(11)
P1 0.0414(12) 0.0324(13) 0.0357(12) 0.0011(10) 0.0047(10) -0.0017(10)
P2 0.0483(13) 0.0431(14) 0.0291(11) 0.0008(10) 0.0022(10) -0.0070(11)
P3 0.0397(12) 0.0413(14) 0.0363(12) 0.0082(10) 0.0080(10) 0.0068(10)
P4 0.0470(14) 0.0498(16) 0.0487(15) -0.0022(12) 0.0076(11) -0.0064(12)
P5 0.0537(15) 0.0548(17) 0.0470(15) 0.0067(12) 0.0006(12) -0.0025(13)
P6 0.0417(14) 0.0565(17) 0.0554(16) -0.0140(13) 0.0052(12) -0.0052(12)
Au1 0.0482(2) 0.0360(2) 0.03790(19) 0.00633(15) 0.00065(15) -0.00472(15)
Au2 0.0591(2) 0.0470(2) 0.03500(19) -0.00333(16) 0.00970(16) -0.00664(18)
Au3 0.0435(2) 0.0472(2) 0.0468(2) 0.00560(17) 0.00420(16) 0.01081(17)
Au4 0.0606(2) 0.0515(3) 0.0507(2) -0.00404(19) 0.00553(18) -0.00823(19)
Au5 0.0514(2) 0.0677(3) 0.0612(3) 0.0068(2) -0.00356(19) 0.0045(2)
Au6 0.0525(2) 0.0678(3) 0.0653(3) -0.0171(2) 0.0160(2) -0.0067(2)

loop_
_atom_type_symbol
_atom_type_description
_atom_type_scat_dispersion_real
_atom_type_scat_dispersion_imag
_atom_type_scat_source
C C 0.0033 0.0016 'International Tables Vol C Tables 4.2.6.8 and 6.1.1.4'
H H 0.0000 0.0000 'International Tables Vol C Tables 4.2.6.8 and 6.1.1.4'
P P 0.1023 0.0942 'International Tables Vol C Tables 4.2.6.8 and 6.1.1.4'
Au Au -2.0133 8.8022 'International Tables Vol C Tables 4.2.6.8 and 6.1.1.4'
O O 0.0106 0.0060 'International Tables Vol C Tables 4.2.6.8 and 6.1.1.4'

loop_
_geom_angle_atom_site_label_1
_geom_angle_atom_site_label_2
_geom_angle_atom_site_label_3
_geom_angle
_geom_angle_site_symmetry_1
_geom_angle_site_symmetry_3
_geom_angle_publ_flag
C2 C1 Au1 178.5(9) . . ?
C1 C2 C3 177.5(10) . . ?
C4 C3 C8 120.0 . . ?
C4 C3 C2 118.7(6) . . ?
C8 C3 C2 121.2(6) . . ?
C5 C4 C3 120.0 . . ?
C5 C4 H4 120.0 . . ?
C3 C4 H4 120.0 . . ?
C4 C5 C6 120.0 . . ?
C4 C5 H5 120.0 . . ?
C6 C5 H5 120.0 . . ?
C7 C6 C5 120.0 . . ?
C7 C6 H6 120.0 . . ?
C5 C6 H6 120.0 . . ?
C8 C7 C6 120.0 . . ?
C8 C7 H7 120.0 . . ?
C6 C7 H7 120.0 . . ?
C7 C8 C3 120.0 . . ?
C7 C8 H8 120.0 . . ?
C3 C8 H8 120.0 . . ?
C10 C9 Au2 171.4(10) . . ?
C9 C10 C11 175.1(11) . . ?
C12 C11 C16 120.0 . . ?
C12 C11 C10 119.0(7) . . ?
C16 C11 C10 121.0(7) . . ?
C13 C12 C11 120.0 . . ?
C13 C12 H12 120.0 . . ?
C11 C12 H12 120.0 . . ?
C12 C13 C14 120.0 . . ?
C12 C13 H13 120.0 . . ?
C14 C13 H13 120.0 . . ?
C15 C14 C13 120.0 . . ?
C15 C14 H14 120.0 . . ?
C13 C14 H14 120.0 . . ?
C16 C15 C14 120.0 . . ?
C16 C15 H15 120.0 . . ?
C14 C15 H15 120.0 . . ?
C15 C16 C11 120.0 . . ?
C15 C16 H16 120.0 . . ?
C11 C16 H16 120.0 . . ?
C18 C17 Au3 165.4(10) . . ?
C17 C18 C19 176.7(14) . . ?
C20 C19 C24 120.0 . . ?
C20 C19 C18 119.8(9) . . ?
C24 C19 C18 120.1(9) . . ?
C19 C20 C21 120.0 . . ?
C19 C20 H20 120.0 . . ?
C21 C20 H20 120.0 . . ?
C22 C21 C20 120.0 . . ?
C22 C21 H21 120.0 . . ?
C20 C21 H21 120.0 . . ?
C23 C22 C21 120.0 . . ?
C23 C22 H22 120.0 . . ?
C21 C22 H22 120.0 . . ?
C24 C23 C22 120.0 . . ?
C24 C23 H23 120.0 . . ?
C22 C23 H23 120.0 . . ?
C23 C24 C19 120.0 . . ?
C23 C24 H24 120.0 . . ?
C19 C24 H24 120.0 . . ?
C26 C25 H25A 109.5 . . ?
C26 C25 H25B 109.5 . . ?
H25A C25 H25B 109.5 . . ?
C26 C25 H25C 109.5 . . ?
H25A C25 H25C 109.5 . . ?
H25B C25 H25C 109.5 . . ?
C25 C26 C27 106.1(7) . . ?
C25 C26 C28 111.9(7) . . ?
C27 C26 C28 112.4(7) . . ?
C25 C26 C29 109.7(7) . . ?
C27 C26 C29 107.2(6) . . ?
C28 C26 C29 109.4(7) . . ?
C26 C27 P1 122.1(6) . . ?
C26 C27 H27A 106.8 . . ?
P1 C27 H27A 106.8 . . ?
C26 C27 H27B 106.8 . . ?
P1 C27 H27B 106.8 . . ?
H27A C27 H27B 106.7 . . ?
C26 C28 P2 119.3(6) . . ?
C26 C28 H28A 107.5 . . ?
P2 C28 H28A 107.5 . . ?
C26 C28 H28B 107.5 . . ?
P2 C28 H28B 107.5 . . ?
H28A C28 H28B 107.0 . . ?
C26 C29 P3 119.8(6) . . ?
C26 C29 H29A 107.4 . . ?
P3 C29 H29A 107.4 . . ?
C26 C29 H29B 107.4 . . ?
P3 C29 H29B 107.4 . . ?
H29A C29 H29B 106.9 . . ?
C31 C30 C35 120.0 . . ?
C31 C30 P1 119.9(4) . . ?
C35 C30 P1 120.1(4) . . ?
C30 C31 C32 120.0 . . ?
C30 C31 H31 120.0 . . ?
C32 C31 H31 120.0 . . ?
C33 C32 C31 120.0 . . ?
C33 C32 H32 120.0 . . ?
C31 C32 H32 120.0 . . ?
C34 C33 C32 120.0 . . ?
C34 C33 H33 120.0 . . ?
C32 C33 H33 120.0 . . ?
C35 C34 C33 120.0 . . ?
C35 C34 H34 120.0 . . ?
C33 C34 H34 120.0 . . ?
C34 C35 C30 120.0 . . ?
C34 C35 H35 120.0 . . ?
C30 C35 H35 120.0 . . ?
C37 C36 C41 120.0 . . ?
C37 C36 P1 121.2(3) . . ?
C41 C36 P1 118.8(3) . . ?
C38 C37 C36 120.0 . . ?
C38 C37 H37 120.0 . . ?
C36 C37 H37 120.0 . . ?
C37 C38 C39 120.0 . . ?
C37 C38 H38 120.0 . . ?
C39 C38 H38 120.0 . . ?
C40 C39 C38 120.0 . . ?
C40 C39 H39 120.0 . . ?
C38 C39 H39 120.0 . . ?
C41 C40 C39 120.0 . . ?
C41 C40 H40 120.0 . . ?
C39 C40 H40 120.0 . . ?
C40 C41 C36 120.0 . . ?
C40 C41 H41 120.0 . . ?
C36 C41 H41 120.0 . . ?
C43 C42 C47 120.0 . . ?
C43 C42 P2 119.5(4) . . ?
C47 C42 P2 120.5(4) . . ?
C42 C43 C44 120.0 . . ?
C42 C43 H43 120.0 . . ?
C44 C43 H43 120.0 . . ?
C43 C44 C45 120.0 . . ?
C43 C44 H44 120.0 . . ?
C45 C44 H44 120.0 . . ?
C46 C45 C44 120.0 . . ?
C46 C45 H45 120.0 . . ?
C44 C45 H45 120.0 . . ?
C45 C46 C47 120.0 . . ?
C45 C46 H46 120.0 . . ?
C47 C46 H46 120.0 . . ?
C46 C47 C42 120.0 . . ?
C46 C47 H47 120.0 . . ?
C42 C47 H47 120.0 . . ?
C49 C48 C53 120.0 . . ?
C49 C48 P2 116.2(4) . . ?
C53 C48 P2 123.8(4) . . ?
C50 C49 C48 120.0 . . ?
C50 C49 H49 120.0 . . ?
C48 C49 H49 120.0 . . ?
C51 C50 C49 120.0 . . ?
C51 C50 H50 120.0 . . ?
C49 C50 H50 120.0 . . ?
C50 C51 C52 120.0 . . ?
C50 C51 H51 120.0 . . ?
C52 C51 H51 120.0 . . ?
C53 C52 C51 120.0 . . ?
C53 C52 H52 120.0 . . ?
C51 C52 H52 120.0 . . ?
C52 C53 C48 120.0 . . ?
C52 C53 H53 120.0 . . ?
C48 C53 H53 120.0 . . ?
C55 C54 C59 120.0 . . ?
C55 C54 P3 121.5(4) . . ?
C59 C54 P3 118.5(4) . . ?
C56 C55 C54 120.0 . . ?
C56 C55 H55 120.0 . . ?
C54 C55 H55 120.0 . . ?
C57 C56 C55 120.0 . . ?
C57 C56 H56 120.0 . . ?
C55 C56 H56 120.0 . . ?
C56 C57 C58 120.0 . . ?
C56 C57 H57 120.0 . . ?
C58 C57 H57 120.0 . . ?
C59 C58 C57 120.0 . . ?
C59 C58 H58 120.0 . . ?
C57 C58 H58 120.0 . . ?
C58 C59 C54 120.0 . . ?
C58 C59 H59 120.0 . . ?
C54 C59 H59 120.0 . . ?
C61 C60 C65 120.0 . . ?
C61 C60 P3 121.6(4) . . ?
C65 C60 P3 118.4(4) . . ?
C62 C61 C60 120.0 . . ?
C62 C61 H61 120.0 . . ?
C60 C61 H61 120.0 . . ?
C61 C62 C63 120.0 . . ?
C61 C62 H62 120.0 . . ?
C63 C62 H62 120.0 . . ?
C64 C63 C62 120.0 . . ?
C64 C63 H63 120.0 . . ?
C62 C63 H63 120.0 . . ?
C65 C64 C63 120.0 . . ?
C65 C64 H64 120.0 . . ?
C63 C64 H64 120.0 . . ?
C64 C65 C60 120.0 . . ?
C64 C65 H65 120.0 . . ?
C60 C65 H65 120.0 . . ?
C67 C66 Au4 176.8(11) . . ?
C66 C67 C68 174.2(14) . . ?
C69 C68 C73 120.0 . . ?
C69 C68 C67 119.4(8) . . ?
C73 C68 C67 120.6(8) . . ?
C70 C69 C68 120.0 . . ?
C70 C69 H69 120.0 . . ?
C68 C69 H69 120.0 . . ?
C71 C70 C69 120.0 . . ?
C71 C70 H70 120.0 . . ?
C69 C70 H70 120.0 . . ?
C70 C71 C72 120.0 . . ?
C70 C71 H71 120.0 . . ?
C72 C71 H71 120.0 . . ?
C73 C72 C71 120.0 . . ?
C73 C72 H72 120.0 . . ?
C71 C72 H72 120.0 . . ?
C72 C73 C68 120.0 . . ?
C72 C73 H73 120.0 . . ?
C68 C73 H73 120.0 . . ?
C75 C74 Au5 166.4(12) . . ?
C74 C75 C76 177.7(15) . . ?
C77 C76 C81 120.0 . . ?
C77 C76 C75 119.0(9) . . ?
C81 C76 C75 120.8(9) . . ?
C78 C77 C76 120.0 . . ?
C78 C77 H77 120.0 . . ?
C76 C77 H77 120.0 . . ?
C79 C78 C77 120.0 . . ?
C79 C78 H78 120.0 . . ?
C77 C78 H78 120.0 . . ?
C78 C79 C80 120.0 . . ?
C78 C79 H79 120.0 . . ?
C80 C79 H79 120.0 . . ?
C81 C80 C79 120.0 . . ?
C81 C80 H80 120.0 . . ?
C79 C80 H80 120.0 . . ?
C80 C81 C76 120.0 . . ?
C80 C81 H81 120.0 . . ?
C76 C81 H81 120.0 . . ?
C83 C82 Au6 174.8(11) . . ?
C82 C83 C84 178.6(13) . . ?
C83 C84 C85 121.6(10) . . ?
C83 C84 C89 118.4(10) . . ?
C85 C84 C89 120.0 . . ?
C86 C85 C84 120.0 . . ?
C86 C85 H85 120.0 . . ?
C84 C85 H85 120.0 . . ?
C87 C86 C85 120.0 . . ?
C87 C86 H86 120.0 . . ?
C85 C86 H86 120.0 . . ?
C86 C87 C88 120.0 . . ?
C86 C87 H87 120.0 . . ?
C88 C87 H87 120.0 . . ?
C87 C88 C89 120.0 . . ?
C87 C88 H88 120.0 . . ?
C89 C88 H88 120.0 . . ?
C88 C89 C84 120.0 . . ?
C88 C89 H89 120.0 . . ?
C84 C89 H89 120.0 . . ?
C91 C90 H90A 109.5 . . ?
C91 C90 H90B 109.5 . . ?
H90A C90 H90B 109.5 . . ?
C91 C90 H90C 109.5 . . ?
H90A C90 H90C 109.5 . . ?
H90B C90 H90C 109.5 . . ?
C93 C91 C90 114.8(8) . . ?
C93 C91 C94 107.9(8) . . ?
C90 C91 C94 110.2(8) . . ?
C93 C91 C92 113.1(7) . . ?
C90 C91 C92 103.2(8) . . ?
C94 C91 C92 107.3(7) . . ?
C91 C92 P4 123.4(7) . . ?
C91 C92 H92A 106.5 . . ?
P4 C92 H92A 106.5 . . ?
C91 C92 H92B 106.5 . . ?
P4 C92 H92B 106.5 . . ?
H92A C92 H92B 106.5 . . ?
C91 C93 P5 120.7(7) . . ?
C91 C93 H93A 107.1 . . ?
P5 C93 H93A 107.1 . . ?
C91 C93 H93B 107.1 . . ?
P5 C93 H93B 107.1 . . ?
H93A C93 H93B 106.8 . . ?
C91 C94 P6 119.5(7) . . ?
C91 C94 H94A 107.4 . . ?
P6 C94 H94A 107.4 . . ?
C91 C94 H94B 107.4 . . ?
P6 C94 H94B 107.4 . . ?
H94A C94 H94B 107.0 . . ?
C96 C95 C100 120.0 . . ?
C96 C95 P4 117.4(4) . . ?
C100 C95 P4 122.5(4) . . ?
C95 C96 C97 120.0 . . ?
C95 C96 H96 120.0 . . ?
C97 C96 H96 120.0 . . ?
C98 C97 C96 120.0 . . ?
C98 C97 H97 120.0 . . ?
C96 C97 H97 120.0 . . ?
C99 C98 C97 120.0 . . ?
C99 C98 H98 120.0 . . ?
C97 C98 H98 120.0 . . ?
C98 C99 C100 120.0 . . ?
C98 C99 H99 120.0 . . ?
C100 C99 H99 120.0 . . ?
C99 C100 C95 120.0 . . ?
C99 C100 H100 120.0 . . ?
C95 C100 H100 120.0 . . ?
C102 C101 C106 120.0 . . ?
C102 C101 P4 122.2(4) . . ?
C106 C101 P4 117.7(4) . . ?
C103 C102 C101 120.0 . . ?
C103 C102 H102 120.0 . . ?
C101 C102 H102 120.0 . . ?
C102 C103 C104 120.0 . . ?
C102 C103 H103 120.0 . . ?
C104 C103 H103 120.0 . . ?
C105 C104 C103 120.0 . . ?
C105 C104 H104 120.0 . . ?
C103 C104 H104 120.0 . . ?
C104 C105 C106 120.0 . . ?
C104 C105 H105 120.0 . . ?
C106 C105 H105 120.0 . . ?
C105 C106 C101 120.0 . . ?
C105 C106 H106 120.0 . . ?
C101 C106 H106 120.0 . . ?
C108 C107 C112 120.0 . . ?
C108 C107 P5 117.7(6) . . ?
C112 C107 P5 122.2(6) . . ?
C109 C108 C107 120.0 . . ?
C109 C108 H108 120.0 . . ?
C107 C108 H108 120.0 . . ?
C110 C109 C108 120.0 . . ?
C110 C109 H109 120.0 . . ?
C108 C109 H109 120.0 . . ?
C109 C110 C111 120.0 . . ?
C109 C110 H110 120.0 . . ?
C111 C110 H110 120.0 . . ?
C112 C111 C110 120.0 . . ?
C112 C111 H111 120.0 . . ?
C110 C111 H111 120.0 . . ?
C111 C112 C107 120.0 . . ?
C111 C112 H112 120.0 . . ?
C107 C112 H112 120.0 . . ?
C114 C113 C118 120.0 . . ?
C114 C113 P5 122.9(5) . . ?
C118 C113 P5 117.1(5) . . ?
C113 C114 C115 120.0 . . ?
C113 C114 H114 120.0 . . ?
C115 C114 H114 120.0 . . ?
C116 C115 C114 120.0 . . ?
C116 C115 H115 120.0 . . ?
C114 C115 H115 120.0 . . ?
C115 C116 C117 120.0 . . ?
C115 C116 H116 120.0 . . ?
C117 C116 H116 120.0 . . ?
C118 C117 C116 120.0 . . ?
C118 C117 H117 120.0 . . ?
C116 C117 H117 120.0 . . ?
C117 C118 C113 120.0 . . ?
C117 C118 H118 120.0 . . ?
C113 C118 H118 120.0 . . ?
C120 C119 C124 120.0 . . ?
C120 C119 P6 117.9(4) . . ?
C124 C119 P6 122.1(4) . . ?
C121 C120 C119 120.0 . . ?
C121 C120 H120 120.0 . . ?
C119 C120 H120 120.0 . . ?
C120 C121 C122 120.0 . . ?
C120 C121 H121 120.0 . . ?
C122 C121 H121 120.0 . . ?
C123 C122 C121 120.0 . . ?
C123 C122 H122 120.0 . . ?
C121 C122 H122 120.0 . . ?
C122 C123 C124 120.0 . . ?
C122 C123 H123 120.0 . . ?
C124 C123 H123 120.0 . . ?
C123 C124 C119 120.0 . . ?
C123 C124 H124 120.0 . . ?
C119 C124 H124 120.0 . . ?
C126 C125 C130 120.0 . . ?
C126 C125 P6 117.7(5) . . ?
C130 C125 P6 122.0(5) . . ?
C127 C126 C125 120.0 . . ?
C127 C126 H126 120.0 . . ?
C125 C126 H126 120.0 . . ?
C128 C127 C126 120.0 . . ?
C128 C127 H127 120.0 . . ?
C126 C127 H127 120.0 . . ?
C129 C128 C127 120.0 . . ?
C129 C128 H128 120.0 . . ?
C127 C128 H128 120.0 . . ?
C128 C129 C130 120.0 . . ?
C128 C129 H129 120.0 . . ?
C130 C129 H129 120.0 . . ?
C129 C130 C125 120.0 . . ?
C129 C130 H130 120.0 . . ?
C125 C130 H130 120.0 . . ?
C36 P1 C30 105.1(3) . . ?
C36 P1 C27 106.4(3) . . ?
C30 P1 C27 103.4(4) . . ?
C36 P1 Au1 110.2(2) . . ?
C30 P1 Au1 112.8(2) . . ?
C27 P1 Au1 118.0(3) . . ?
C48 P2 C42 104.2(3) . . ?
C48 P2 C28 103.4(4) . . ?
C42 P2 C28 106.5(4) . . ?
C48 P2 Au2 110.9(2) . . ?
C42 P2 Au2 113.1(2) . . ?
C28 P2 Au2 117.6(3) . . ?
C54 P3 C60 106.4(3) . . ?
C54 P3 C29 108.1(4) . . ?
C60 P3 C29 101.3(3) . . ?
C54 P3 Au3 112.9(2) . . ?
C60 P3 Au3 113.1(2) . . ?
C29 P3 Au3 114.2(3) . . ?
C101 P4 C95 105.9(4) . . ?
C101 P4 C92 100.6(4) . . ?
C95 P4 C92 109.5(4) . . ?
C101 P4 Au4 112.7(3) . . ?
C95 P4 Au4 110.5(3) . . ?
C92 P4 Au4 116.8(3) . . ?
C113 P5 C107 106.6(4) . . ?
C113 P5 C93 103.0(4) . . ?
C107 P5 C93 105.1(4) . . ?
C113 P5 Au5 109.7(3) . . ?
C107 P5 Au5 112.6(3) . . ?
C93 P5 Au5 118.8(3) . . ?
C125 P6 C119 106.0(4) . . ?
C125 P6 C94 100.7(4) . . ?
C119 P6 C94 107.7(4) . . ?
C125 P6 Au6 112.8(3) . . ?
C119 P6 Au6 111.8(3) . . ?
C94 P6 Au6 116.7(3) . . ?
C1 Au1 P1 173.9(3) . . ?
C1 Au1 Au2 96.8(3) . . ?
P1 Au1 Au2 89.31(6) . . ?
C9 Au2 P2 175.8(3) . . ?
C9 Au2 Au1 101.5(3) . . ?
P2 Au2 Au1 82.69(6) . . ?
C17 Au3 P3 177.5(3) . . ?
C66 Au4 P4 174.1(3) . . ?
C66 Au4 Au5 93.0(3) . . ?
P4 Au4 Au5 92.64(7) . . ?
C74 Au5 P5 169.4(4) . . ?
C74 Au5 Au4 99.8(3) . . ?
P5 Au5 Au4 89.68(7) . . ?
C82 Au6 P6 177.8(3) . . ?

loop_
_geom_bond_atom_site_label_1
_geom_bond_atom_site_label_2
_geom_bond_distance
_geom_bond_site_symmetry_2
_geom_bond_publ_flag
C1 C2 1.183(9) . ?
C1 Au1 1.996(8) . ?
C2 C3 1.459(10) . ?
C3 C4 1.3900 . ?
C3 C8 1.3900 . ?
C4 C5 1.3900 . ?
C4 H4 0.9300 . ?
C5 C6 1.3900 . ?
C5 H5 0.9300 . ?
C6 C7 1.3900 . ?
C6 H6 0.9300 . ?
C7 C8 1.3900 . ?
C7 H7 0.9300 . ?
C8 H8 0.9300 . ?
C9 C10 1.160(9) . ?
C9 Au2 2.014(10) . ?
C10 C11 1.432(12) . ?
C11 C12 1.3900 . ?
C11 C16 1.3900 . ?
C12 C13 1.3900 . ?
C12 H12 0.9300 . ?
C13 C14 1.3900 . ?
C13 H13 0.9300 . ?
C14 C15 1.3900 . ?
C14 H14 0.9300 . ?
C15 C16 1.3900 . ?
C15 H15 0.9300 . ?
C16 H16 0.9300 . ?
C17 C18 1.110(10) . ?
C17 Au3 2.060(9) . ?
C18 C19 1.487(13) . ?
C19 C20 1.3900 . ?
C19 C24 1.3900 . ?
C20 C21 1.3900 . ?
C20 H20 0.9300 . ?
C21 C22 1.3900 . ?
C21 H21 0.9300 . ?
C22 C23 1.3900 . ?
C22 H22 0.9300 . ?
C23 C24 1.3900 . ?
C23 H23 0.9300 . ?
C24 H24 0.9300 . ?
C25 C26 1.534(11) . ?
C25 H25A 0.9600 . ?
C25 H25B 0.9600 . ?
C25 H25C 0.9600 . ?
C26 C27 1.547(11) . ?
C26 C28 1.550(11) . ?
C26 C29 1.581(11) . ?
C27 P1 1.846(8) . ?
C27 H27A 0.9700 . ?
C27 H27B 0.9700 . ?
C28 P2 1.841(8) . ?
C28 H28A 0.9700 . ?
C28 H28B 0.9700 . ?
C29 P3 1.837(8) . ?
C29 H29A 0.9700 . ?
C29 H29B 0.9700 . ?
C30 C31 1.3900 . ?
C30 C35 1.3900 . ?
C30 P1 1.822(5) . ?
C31 C32 1.3900 . ?
C31 H31 0.9300 . ?
C32 C33 1.3900 . ?
C32 H32 0.9300 . ?
C33 C34 1.3900 . ?
C33 H33 0.9300 . ?
C34 C35 1.3900 . ?
C34 H34 0.9300 . ?
C35 H35 0.9300 . ?
C36 C37 1.3900 . ?
C36 C41 1.3900 . ?
C36 P1 1.813(5) . ?
C37 C38 1.3900 . ?
C37 H37 0.9300 . ?
C38 C39 1.3900 . ?
C38 H38 0.9300 . ?
C39 C40 1.3900 . ?
C39 H39 0.9300 . ?
C40 C41 1.3900 . ?
C40 H40 0.9300 . ?
C41 H41 0.9300 . ?
C42 C43 1.3900 . ?
C42 C47 1.3900 . ?
C42 P2 1.837(5) . ?
C43 C44 1.3900 . ?
C43 H43 0.9300 . ?
C44 C45 1.3900 . ?
C44 H44 0.9300 . ?
C45 C46 1.3900 . ?
C45 H45 0.9300 . ?
C46 C47 1.3900 . ?
C46 H46 0.9300 . ?
C47 H47 0.9300 . ?
C48 C49 1.3900 . ?
C48 C53 1.3900 . ?
C48 P2 1.821(6) . ?
C49 C50 1.3900 . ?
C49 H49 0.9300 . ?
C50 C51 1.3900 . ?
C50 H50 0.9300 . ?
C51 C52 1.3900 . ?
C51 H51 0.9300 . ?
C52 C53 1.3900 . ?
C52 H52 0.9300 . ?
C53 H53 0.9300 . ?
C54 C55 1.3900 . ?
C54 C59 1.3900 . ?
C54 P3 1.811(6) . ?
C55 C56 1.3900 . ?
C55 H55 0.9300 . ?
C56 C57 1.3900 . ?
C56 H56 0.9300 . ?
C57 C58 1.3900 . ?
C57 H57 0.9300 . ?
C58 C59 1.3900 . ?
C58 H58 0.9300 . ?
C59 H59 0.9300 . ?
C60 C61 1.3900 . ?
C60 C65 1.3900 . ?
C60 P3 1.825(5) . ?
C61 C62 1.3900 . ?
C61 H61 0.9300 . ?
C62 C63 1.3900 . ?
C62 H62 0.9300 . ?
C63 C64 1.3900 . ?
C63 H63 0.9300 . ?
C64 C65 1.3900 . ?
C64 H64 0.9300 . ?
C65 H65 0.9300 . ?
C66 C67 1.152(10) . ?
C66 Au4 2.010(10) . ?
C67 C68 1.477(13) . ?
C68 C69 1.3900 . ?
C68 C73 1.3900 . ?
C69 C70 1.3900 . ?
C69 H69 0.9300 . ?
C70 C71 1.3900 . ?
C70 H70 0.9300 . ?
C71 C72 1.3900 . ?
C71 H71 0.9300 . ?
C72 C73 1.3900 . ?
C72 H72 0.9300 . ?
C73 H73 0.9300 . ?
C74 C75 1.146(10) . ?
C74 Au5 2.009(10) . ?
C75 C76 1.462(13) . ?
C76 C77 1.3900 . ?
C76 C81 1.3900 . ?
C77 C78 1.3900 . ?
C77 H77 0.9300 . ?
C78 C79 1.3900 . ?
C78 H78 0.9300 . ?
C79 C80 1.3900 . ?
C79 H79 0.9300 . ?
C80 C81 1.3900 . ?
C80 H80 0.9300 . ?
C81 H81 0.9300 . ?
C82 C83 1.160(10) . ?
C82 Au6 2.041(11) . ?
C83 C84 1.365(13) . ?
C84 C85 1.3900 . ?
C84 C89 1.3900 . ?
C85 C86 1.3900 . ?
C85 H85 0.9300 . ?
C86 C87 1.3900 . ?
C86 H86 0.9300 . ?
C87 C88 1.3900 . ?
C87 H87 0.9300 . ?
C88 C89 1.3900 . ?
C88 H88 0.9300 . ?
C89 H89 0.9300 . ?
C90 C91 1.525(13) . ?
C90 H90A 0.9600 . ?
C90 H90B 0.9600 . ?
C90 H90C 0.9600 . ?
C91 C93 1.522(13) . ?
C91 C94 1.546(12) . ?
C91 C92 1.564(12) . ?
C92 P4 1.839(9) . ?
C92 H92A 0.9700 . ?
C92 H92B 0.9700 . ?
C93 P5 1.856(9) . ?
C93 H93A 0.9700 . ?
C93 H93B 0.9700 . ?
C94 P6 1.864(9) . ?
C94 H94A 0.9700 . ?
C94 H94B 0.9700 . ?
C95 C96 1.3900 . ?
C95 C100 1.3900 . ?
C95 P4 1.814(6) . ?
C96 C97 1.3900 . ?
C96 H96 0.9300 . ?
C97 C98 1.3900 . ?
C97 H97 0.9300 . ?
C98 C99 1.3900 . ?
C98 H98 0.9300 . ?
C99 C100 1.3900 . ?
C99 H99 0.9300 . ?
C100 H100 0.9300 . ?
C101 C102 1.3900 . ?
C101 C106 1.3900 . ?
C101 P4 1.806(6) . ?
C102 C103 1.3900 . ?
C102 H102 0.9300 . ?
C103 C104 1.3900 . ?
C103 H103 0.9300 . ?
C104 C105 1.3900 . ?
C104 H104 0.9300 . ?
C105 C106 1.3900 . ?
C105 H105 0.9300 . ?
C106 H106 0.9300 . ?
C107 C108 1.3900 . ?
C107 C112 1.3900 . ?
C107 P5 1.835(7) . ?
C108 C109 1.3900 . ?
C108 H108 0.9300 . ?
C109 C110 1.3900 . ?
C109 H109 0.9300 . ?
C110 C111 1.3900 . ?
C110 H110 0.9300 . ?
C111 C112 1.3900 . ?
C111 H111 0.9300 . ?
C112 H112 0.9300 . ?
C113 C114 1.3900 . ?
C113 C118 1.3900 . ?
C113 P5 1.825(7) . ?
C114 C115 1.3900 . ?
C114 H114 0.9300 . ?
C115 C116 1.3900 . ?
C115 H115 0.9300 . ?
C116 C117 1.3900 . ?
C116 H116 0.9300 . ?
C117 C118 1.3900 . ?
C117 H117 0.9300 . ?
C118 H118 0.9300 . ?
C119 C120 1.3900 . ?
C119 C124 1.3900 . ?
C119 P6 1.818(6) . ?
C120 C121 1.3900 . ?
C120 H120 0.9300 . ?
C121 C122 1.3900 . ?
C121 H121 0.9300 . ?
C122 C123 1.3900 . ?
C122 H122 0.9300 . ?
C123 C124 1.3900 . ?
C123 H123 0.9300 . ?
C124 H124 0.9300 . ?
C125 C126 1.3900 . ?
C125 C130 1.3900 . ?
C125 P6 1.806(7) . ?
C126 C127 1.3900 . ?
C126 H126 0.9300 . ?
C127 C128 1.3900 . ?
C127 H127 0.9300 . ?
C128 C129 1.3900 . ?
C128 H128 0.9300 . ?
C129 C130 1.3900 . ?
C129 H129 0.9300 . ?
C130 H130 0.9300 . ?
P1 Au1 2.286(2) . ?
P2 Au2 2.278(2) . ?
P3 Au3 2.274(2) . ?
P4 Au4 2.280(3) . ?
P5 Au5 2.269(3) . ?
P6 Au6 2.277(3) . ?
Au1 Au2 3.0240(6) . ?
Au4 Au5 3.1312(7) . ?
